data_9002311
loop_
_publ_author_name
'Redhammer, G. J.'
'Beran, A.'
'Schneider, J.'
'Amthauer, G.'
'Lottermoser, W.'

_publ_section_title
;
 Spectroscopic and structural properties of synthetic micas on the
 annite-siderophyllite binary: Synthesis, crystal structure refinement,
 Mossbauer, and infrared spectroscopy
 Sample: sd50no.10
;
_journal_name_full 'American Mineralogist'
_journal_page_first 449
_journal_page_last 465
_journal_volume 85
_journal_year 2000
_chemical_formula_sum 'Al1.912 Fe2.568 K0.936 O12 Si2.592'
_chemical_name_mineral Annite
_space_group_IT_number 12
_symmetry_space_group_name_Hall '-C 2y'
_symmetry_space_group_name_H-M 'C 1 2/m 1'
_cell_angle_alpha 90
_cell_angle_beta 100.24
_cell_angle_gamma 90
_cell_length_a 5.3732
_cell_length_b 9.3097
_cell_length_c 10.2807
_cell_formula_units_Z 2
_cell_volume 506.079
_database_code_amcsd 0002395
_exptl_crystal_density_diffrn 3.257
_cod_original_formula_sum 'Si2.592 Al1.912 Fe2.568 K.936 O12'
_cod_database_code 9002311

loop_
_space_group_symop_operation_xyz
x,y,z
1/2+x,1/2+y,z
x,-y,z
1/2+x,1/2-y,z
-x,y,-z
1/2-x,1/2+y,-z
-x,-y,-z
1/2-x,1/2-y,-z

loop_
_atom_site_label
_atom_site_fract_x
_atom_site_fract_y
_atom_site_fract_z
_atom_site_occupancy
_atom_site_U_iso_or_equiv
SiT 0.57200 0.16700 0.22610 0.64800 0.00874
AlT 0.57200 0.16700 0.22610 0.35200 0.00874
Al1 0.00000 0.50000 0.50000 0.13600 0.00633
Fe1 0.00000 0.50000 0.50000 0.86400 0.00633
Al2 0.00000 0.83180 0.50000 0.18400 0.01368
Fe2 0.00000 0.83180 0.50000 0.85200 0.01368
K 0.00000 0.00000 0.00000 0.93600 0.02660
O1 0.82510 0.22550 0.17590 1.00000 0.02280
O2 0.52160 0.00000 0.17110 1.00000 0.02026
O3 0.63700 0.16900 0.39430 1.00000 0.01646
O4 0.13320 0.00000 0.39240 1.00000 0.02026

loop_
_cod_related_entry_id
_cod_related_entry_database
_cod_related_entry_code
1 AMCSD 0002395
